data_2232916
loop_
_publ_author_name
'Wang, Dong-Yue'
'Meng, Xu-Feng'
'Ma, Jing-Jun'

_publ_section_title
;
 2-Bromo-4-chloro-6-(cyclohexyliminomethyl)phenol
;
_journal_coeditor_code QM2039
_journal_issue 12
_journal_name_full 'Acta Crystallographica Section E'
_journal_page_first o3150
_journal_paper_doi 10.1107/S1600536811045053
_journal_volume 67
_journal_year 2011
_chemical_formula_iupac 'C13 H15 Br Cl N O'
_chemical_formula_moiety 'C13 H15 Br Cl N O'
_chemical_formula_sum 'C13 H15 Br Cl N O'
_chemical_formula_weight 316.62
_chemical_name_systematic
;
2-Bromo-4-chloro-6-(cyclohexyliminomethyl)phenol
;
_space_group_IT_number 14
_symmetry_cell_setting monoclinic
_symmetry_space_group_name_Hall '-P 2ybc'
_symmetry_space_group_name_H-M 'P 1 21/c 1'
_atom_sites_solution_hydrogens geom
_atom_sites_solution_primary direct
_atom_sites_solution_secondary difmap
_audit_creation_method SHELXL-97
_cell_angle_alpha 90.00
_cell_angle_beta 101.634(2)
_cell_angle_gamma 90.00
_cell_formula_units_Z 4
_cell_length_a 12.296(2)
_cell_length_b 16.359(3)
_cell_length_c 6.9690(10)
_cell_measurement_reflns_used 2374
_cell_measurement_temperature 298(2)
_cell_measurement_theta_max 24.1
_cell_measurement_theta_min 2.5
_cell_volume 1373.0(4)
_computing_cell_refinement 'SAINT (Bruker, 2007)'
_computing_data_collection 'SMART (Bruker, 2007)'
_computing_data_reduction 'SAINT (Bruker, 2007)'
_computing_molecular_graphics 'SHELXTL (Sheldrick, 2008)'
_computing_publication_material 'SHELXTL (Sheldrick, 2008)'
_computing_structure_refinement 'SHELXL97 (Sheldrick, 2008)'
_computing_structure_solution 'SHELXS97 (Sheldrick, 2008)'
_diffrn_ambient_temperature 298(2)
_diffrn_measured_fraction_theta_full 0.996
_diffrn_measured_fraction_theta_max 0.996
_diffrn_measurement_device_type 'Bruker SMART 1K CCD area-detector'
_diffrn_measurement_method '\w scan'
_diffrn_radiation_monochromator graphite
_diffrn_radiation_source 'fine-focus sealed tube'
_diffrn_radiation_type MoK\a
_diffrn_radiation_wavelength 0.71073
_diffrn_reflns_av_R_equivalents 0.0419
_diffrn_reflns_av_sigmaI/netI 0.0480
_diffrn_reflns_limit_h_max 15
_diffrn_reflns_limit_h_min -15
_diffrn_reflns_limit_k_max 19
_diffrn_reflns_limit_k_min -20
_diffrn_reflns_limit_l_max 8
_diffrn_reflns_limit_l_min -8
_diffrn_reflns_number 10912
_diffrn_reflns_theta_full 27.00
_diffrn_reflns_theta_max 27.00
_diffrn_reflns_theta_min 2.49
_exptl_absorpt_coefficient_mu 3.172
_exptl_absorpt_correction_T_max 0.4813
_exptl_absorpt_correction_T_min 0.4496
_exptl_absorpt_correction_type multi-scan
_exptl_absorpt_process_details '(SADABS; Sheldrick, 1996)'
_exptl_crystal_colour yellow
_exptl_crystal_density_diffrn 1.532
_exptl_crystal_density_method 'not measured'
_exptl_crystal_description block
_exptl_crystal_F_000 640
_exptl_crystal_size_max 0.30
_exptl_crystal_size_mid 0.30
_exptl_crystal_size_min 0.27
_refine_diff_density_max 1.399
_refine_diff_density_min -0.420
_refine_ls_extinction_method none
_refine_ls_goodness_of_fit_ref 1.040
_refine_ls_hydrogen_treatment mixed
_refine_ls_matrix_type full
_refine_ls_number_parameters 157
_refine_ls_number_reflns 2982
_refine_ls_number_restraints 1
_refine_ls_restrained_S_all 1.039
_refine_ls_R_factor_all 0.1217
_refine_ls_R_factor_gt 0.0729
_refine_ls_shift/su_max 0.000
_refine_ls_shift/su_mean 0.000
_refine_ls_structure_factor_coef Fsqd
_refine_ls_weighting_details 'calc w=1/[\s^2^(Fo^2^)+(0.1329P)^2^+0.2430P] where P=(Fo^2^+2Fc^2^)/3'
_refine_ls_weighting_scheme calc
_refine_ls_wR_factor_gt 0.1939
_refine_ls_wR_factor_ref 0.2272
_reflns_number_gt 1705
_reflns_number_total 2982
_reflns_threshold_expression I>2\s(I)
_cod_data_source_file qm2039.cif
_cod_data_source_block I
_cod_original_sg_symbol_H-M 'P 21/c'
_cod_database_code 2232916
_cod_database_fobs_code 2232916

loop_
_symmetry_equiv_pos_as_xyz
'x, y, z'
'-x, y+1/2, -z+1/2'
'-x, -y, -z'
'x, -y-1/2, z-1/2'

loop_
_atom_site_type_symbol
_atom_site_label
_atom_site_fract_x
_atom_site_fract_y
_atom_site_fract_z
_atom_site_U_iso_or_equiv
_atom_site_adp_type
_atom_site_calc_flag
_atom_site_refinement_flags
_atom_site_occupancy
_atom_site_symmetry_multiplicity
Br Br1 0.36373(6) 0.05122(4) -0.11130(11) 0.0888(4) Uani d . 1 1
Cl Cl1 0.09344(12) 0.31936(13) -0.2918(3) 0.0948(6) Uani d . 1 1
N N1 0.6092(4) 0.3288(3) 0.0492(7) 0.0594(11) Uani d . 1 1
O O1 0.5335(3) 0.1823(2) 0.0130(6) 0.0619(9) Uani d D 1 1
C C1 0.4189(4) 0.3005(3) -0.0749(6) 0.0479(11) Uani d . 1 1
C C2 0.4337(4) 0.2154(3) -0.0606(6) 0.0490(11) Uani d . 1 1
C C3 0.3424(4) 0.1648(3) -0.1214(7) 0.0550(12) Uani d . 1 1
C C4 0.2398(4) 0.1959(4) -0.1955(7) 0.0624(14) Uani d . 1 1
H H4 0.1801 0.1612 -0.2402 0.075 Uiso calc R 1 1
C C5 0.2255(4) 0.2799(4) -0.2032(7) 0.0616(14) Uani d . 1 1
C C6 0.3129(4) 0.3316(3) -0.1472(7) 0.0576(13) Uani d . 1 1
H H6 0.3020 0.3878 -0.1572 0.069 Uiso calc R 1 1
C C7 0.5119(4) 0.3548(3) -0.0185(7) 0.0564(12) Uani d . 1 1
H H7 0.5003 0.4109 -0.0322 0.068 Uiso calc R 1 1
C C8 0.7014(4) 0.3862(3) 0.0990(8) 0.0601(13) Uani d . 1 1
H H8 0.6719 0.4419 0.0785 0.072 Uiso calc R 1 1
C C9 0.7837(5) 0.3731(4) -0.0324(9) 0.0809(18) Uani d . 1 1
H H9A 0.7478 0.3837 -0.1672 0.097 Uiso calc R 1 1
H H9B 0.8083 0.3167 -0.0231 0.097 Uiso calc R 1 1
C C10 0.8835(6) 0.4293(5) 0.0252(12) 0.095(2) Uani d . 1 1
H H10A 0.9367 0.4179 -0.0569 0.114 Uiso calc R 1 1
H H10B 0.8598 0.4857 0.0036 0.114 Uiso calc R 1 1
C C11 0.9385(5) 0.4176(4) 0.2383(11) 0.089(2) Uani d . 1 1
H H11A 0.9677 0.3625 0.2579 0.107 Uiso calc R 1 1
H H11B 1.0000 0.4555 0.2730 0.107 Uiso calc R 1 1
C C12 0.8578(5) 0.4318(5) 0.3658(9) 0.0772(18) Uani d . 1 1
H H12A 0.8343 0.4885 0.3550 0.093 Uiso calc R 1 1
H H12B 0.8937 0.4218 0.5010 0.093 Uiso calc R 1 1
C C13 0.7562(5) 0.3768(4) 0.3122(8) 0.0674(14) Uani d . 1 1
H H13A 0.7782 0.3203 0.3381 0.081 Uiso calc R 1 1
H H13B 0.7033 0.3907 0.3934 0.081 Uiso calc R 1 1
H H1 0.576(4) 0.227(2) 0.035(9) 0.080 Uiso d D 1 1

loop_
_atom_site_aniso_label
_atom_site_aniso_U_11
_atom_site_aniso_U_22
_atom_site_aniso_U_33
_atom_site_aniso_U_12
_atom_site_aniso_U_13
_atom_site_aniso_U_23
Br1 0.0837(6) 0.0650(5) 0.1181(7) -0.0128(3) 0.0212(4) -0.0034(3)
Cl1 0.0463(8) 0.1216(15) 0.1084(13) 0.0132(8) -0.0034(8) 0.0139(11)
N1 0.050(2) 0.062(3) 0.063(3) -0.004(2) 0.0047(19) -0.006(2)
O1 0.0451(19) 0.063(2) 0.076(2) 0.0007(16) 0.0071(17) -0.0017(18)
C1 0.045(2) 0.059(3) 0.039(2) 0.003(2) 0.0040(19) 0.003(2)
C2 0.039(2) 0.071(3) 0.038(2) 0.004(2) 0.0115(18) 0.002(2)
C3 0.054(3) 0.064(3) 0.050(3) -0.009(2) 0.016(2) -0.004(2)
C4 0.042(3) 0.089(4) 0.054(3) -0.015(3) 0.005(2) 0.002(3)
C5 0.042(3) 0.091(4) 0.052(3) 0.007(3) 0.007(2) 0.006(3)
C6 0.051(3) 0.066(3) 0.054(3) 0.011(3) 0.009(2) 0.006(2)
C7 0.055(3) 0.056(3) 0.057(3) 0.000(2) 0.010(2) 0.002(2)
C8 0.050(3) 0.048(3) 0.076(4) -0.006(2) -0.001(2) -0.001(2)
C9 0.082(4) 0.088(4) 0.075(4) -0.025(3) 0.022(3) -0.019(3)
C10 0.082(5) 0.108(5) 0.104(6) -0.033(4) 0.039(4) -0.026(4)
C11 0.048(3) 0.088(4) 0.127(6) -0.008(3) 0.009(4) -0.006(4)
C12 0.064(4) 0.086(4) 0.077(4) -0.020(3) 0.003(3) -0.011(3)
C13 0.062(3) 0.073(4) 0.067(3) -0.016(3) 0.015(3) -0.008(3)

loop_
_atom_type_symbol
_atom_type_description
_atom_type_scat_dispersion_real
_atom_type_scat_dispersion_imag
_atom_type_scat_source
C C 0.0033 0.0016 'International Tables Vol C Tables 4.2.6.8 and 6.1.1.4'
H H 0.0000 0.0000 'International Tables Vol C Tables 4.2.6.8 and 6.1.1.4'
N N 0.0061 0.0033 'International Tables Vol C Tables 4.2.6.8 and 6.1.1.4'
O O 0.0106 0.0060 'International Tables Vol C Tables 4.2.6.8 and 6.1.1.4'
Cl Cl 0.1484 0.1585 'International Tables Vol C Tables 4.2.6.8 and 6.1.1.4'
Br Br -0.2901 2.4595 'International Tables Vol C Tables 4.2.6.8 and 6.1.1.4'

loop_
_geom_angle_atom_site_label_1
_geom_angle_atom_site_label_2
_geom_angle_atom_site_label_3
_geom_angle
C7 N1 C8 120.1(5)
C2 O1 H1 101(4)
C6 C1 C2 119.1(4)
C6 C1 C7 120.4(5)
C2 C1 C7 120.5(4)
O1 C2 C3 119.7(5)
O1 C2 C1 121.4(4)
C3 C2 C1 118.9(4)
C4 C3 C2 121.5(5)
C4 C3 Br1 119.7(4)
C2 C3 Br1 118.7(4)
C3 C4 C5 119.1(5)
C3 C4 H4 120.5
C5 C4 H4 120.5
C6 C5 C4 121.3(4)
C6 C5 Cl1 119.8(5)
C4 C5 Cl1 118.9(4)
C5 C6 C1 120.1(5)
C5 C6 H6 119.9
C1 C6 H6 119.9
N1 C7 C1 122.2(5)
N1 C7 H7 118.9
C1 C7 H7 118.9
N1 C8 C9 110.4(4)
N1 C8 C13 109.8(4)
C9 C8 C13 111.2(5)
N1 C8 H8 108.4
C9 C8 H8 108.4
C13 C8 H8 108.4
C8 C9 C10 111.0(5)
C8 C9 H9A 109.4
C10 C9 H9A 109.4
C8 C9 H9B 109.4
C10 C9 H9B 109.4
H9A C9 H9B 108.0
C11 C10 C9 111.0(6)
C11 C10 H10A 109.4
C9 C10 H10A 109.4
C11 C10 H10B 109.4
C9 C10 H10B 109.4
H10A C10 H10B 108.0
C12 C11 C10 110.4(5)
C12 C11 H11A 109.6
C10 C11 H11A 109.6
C12 C11 H11B 109.6
C10 C11 H11B 109.6
H11A C11 H11B 108.1
C11 C12 C13 112.2(5)
C11 C12 H12A 109.2
C13 C12 H12A 109.2
C11 C12 H12B 109.2
C13 C12 H12B 109.2
H12A C12 H12B 107.9
C8 C13 C12 111.2(5)
C8 C13 H13A 109.4
C12 C13 H13A 109.4
C8 C13 H13B 109.4
C12 C13 H13B 109.4
H13A C13 H13B 108.0

loop_
_geom_bond_atom_site_label_1
_geom_bond_atom_site_label_2
_geom_bond_distance
Br1 C3 1.875(5)
Cl1 C5 1.741(5)
N1 C7 1.268(6)
N1 C8 1.460(6)
O1 C2 1.344(5)
O1 H1 0.900(10)
C1 C6 1.395(7)
C1 C2 1.405(7)
C1 C7 1.440(7)
C2 C3 1.391(7)
C3 C4 1.363(7)
C4 C5 1.384(8)
C4 H4 0.9300
C5 C6 1.362(7)
C6 H6 0.9300
C7 H7 0.9300
C8 C9 1.510(8)
C8 C13 1.510(7)
C8 H8 0.9800
C9 C10 1.521(8)
C9 H9A 0.9700
C9 H9B 0.9700
C10 C11 1.515(10)
C10 H10A 0.9700
C10 H10B 0.9700
C11 C12 1.478(9)
C11 H11A 0.9700
C11 H11B 0.9700
C12 C13 1.524(7)
C12 H12A 0.9700
C12 H12B 0.9700
C13 H13A 0.9700
C13 H13B 0.9700

loop_
_geom_hbond_atom_site_label_D
_geom_hbond_atom_site_label_H
_geom_hbond_atom_site_label_A
_geom_hbond_distance_DH
_geom_hbond_distance_HA
_geom_hbond_distance_DA
_geom_hbond_angle_DHA
O1 H1 N1 0.900(10) 1.71(2) 2.564(6) 159(6)

loop_
_cod_related_entry_id
_cod_related_entry_database
_cod_related_entry_code
1 ChemSpider 30657276
